data_7153337
loop_
_publ_author_name
'Burai, Ritwik'
'Ramesh, Chinnasamy'
'Shorty, Marvin'
'Curpan, Ramona'
'Bologa, Cristian'
'Sklar, Larry A.'
'Oprea, Tudor'
'Prossnitz, Eric R.'
'Arterburn, Jeffrey B.'

_publ_section_title
;
 Highly efficient synthesis and characterization of the GPR30-selective
 agonist G-1 and related tetrahydroquinoline analogs.
;
_journal_issue 9
_journal_name_full 'Organic &amp; biomolecular chemistry'
_journal_page_first 2252
_journal_page_last 2259
_journal_paper_doi 10.1039/c001307b
_journal_volume 8
_journal_year 2010
_chemical_formula_moiety 'C21 H18 Br N O3'
_chemical_formula_sum 'C21 H18 Br N O3'
_chemical_formula_weight 412.27
_chemical_name_systematic
;
?
;
_space_group_IT_number 14
_symmetry_cell_setting monoclinic
_symmetry_space_group_name_Hall '-P 2ybc'
_symmetry_space_group_name_H-M 'P 1 21/c 1'
_atom_sites_solution_hydrogens geom
_atom_sites_solution_primary direct
_atom_sites_solution_secondary difmap
_audit_creation_method SHELXL-97
_cell_angle_alpha 90.00
_cell_angle_beta 91.353(5)
_cell_angle_gamma 90.00
_cell_formula_units_Z 8
_cell_length_a 10.0852(9)
_cell_length_b 10.6038(9)
_cell_length_c 31.868(3)
_cell_measurement_reflns_used 9934
_cell_measurement_temperature 228(2)
_cell_measurement_theta_max 29.43
_cell_measurement_theta_min 2.42
_cell_volume 3407.1(5)
_computing_cell_refinement 'Bruker SMART'
_computing_data_collection 'Bruker SMART'
_computing_data_reduction 'Bruker SAINT'
_computing_molecular_graphics 'Bruker SHELXTL'
_computing_publication_material 'Bruker SHELXTL'
_computing_structure_refinement 'SHELXL-97 (Sheldrick, 1997)'
_computing_structure_solution 'SHELXS-97 (Sheldrick, 1990)'
_diffrn_ambient_temperature 228(2)
_diffrn_measured_fraction_theta_full 0.996
_diffrn_measured_fraction_theta_max 0.996
_diffrn_measurement_device_type 'CCD area detector'
_diffrn_measurement_method 'phi and omega scans'
_diffrn_radiation_monochromator graphite
_diffrn_radiation_source 'fine-focus sealed tube'
_diffrn_radiation_type MoK\a
_diffrn_radiation_wavelength 0.71073
_diffrn_reflns_av_R_equivalents 0.0431
_diffrn_reflns_av_sigmaI/netI 0.0444
_diffrn_reflns_limit_h_max 12
_diffrn_reflns_limit_h_min -14
_diffrn_reflns_limit_k_max 15
_diffrn_reflns_limit_k_min -14
_diffrn_reflns_limit_l_max 46
_diffrn_reflns_limit_l_min -45
_diffrn_reflns_number 53440
_diffrn_reflns_theta_full 31.60
_diffrn_reflns_theta_max 31.60
_diffrn_reflns_theta_min 2.71
_exptl_absorpt_coefficient_mu 2.435
_exptl_absorpt_correction_T_max 0.568
_exptl_absorpt_correction_T_min 0.350
_exptl_absorpt_correction_type multi-scan
_exptl_absorpt_process_details Bruker,SADABS
_exptl_crystal_colour colourless
_exptl_crystal_density_diffrn 1.607
_exptl_crystal_density_method 'not measured'
_exptl_crystal_description plate
_exptl_crystal_F_000 1680
_exptl_crystal_size_max 0.51
_exptl_crystal_size_mid 0.39
_exptl_crystal_size_min 0.23
_refine_diff_density_max 1.426
_refine_diff_density_min -0.563
_refine_diff_density_rms 0.082
_refine_ls_extinction_method none
_refine_ls_goodness_of_fit_ref 1.078
_refine_ls_hydrogen_treatment mixed
_refine_ls_matrix_type full
_refine_ls_number_parameters 479
_refine_ls_number_reflns 11402
_refine_ls_number_restraints 0
_refine_ls_restrained_S_all 1.078
_refine_ls_R_factor_all 0.0835
_refine_ls_R_factor_gt 0.0512
_refine_ls_shift/su_max 0.001
_refine_ls_shift/su_mean 0.000
_refine_ls_structure_factor_coef Fsqd
_refine_ls_weighting_details 'calc w=1/[\s^2^(Fo^2^)+(0.0491P)^2^+2.9889P] where P=(Fo^2^+2Fc^2^)/3'
_refine_ls_weighting_scheme calc
_refine_ls_wR_factor_gt 0.1143
_refine_ls_wR_factor_ref 0.1250
_reflns_number_gt 7942
_reflns_number_total 11402
_reflns_threshold_expression >2sigma(I)
_cod_data_source_file c001307b.txt
_cod_data_source_block ja73
_cod_depositor_comments
;
The following automatic conversions were performed:

'_symmetry_cell_setting' value 'Monoclinic' changed to 'monoclinic'
according to /home/saulius/struct/CIF-dictionaries/cif_core.dic
dictionary named 'cif_core.dic' version 2.4.2 from 2011-04-26.

Automatic conversion script
Id: cif_fix_values 1891 2012-01-12 08:04:46Z andrius 
;
_cod_original_sg_symbol_H-M P2(1)/c
_cod_database_code 7153337

loop_
_symmetry_equiv_pos_as_xyz
'x, y, z'
'-x, y+1/2, -z+1/2'
'-x, -y, -z'
'x, -y-1/2, z-1/2'

loop_
_atom_site_label
_atom_site_type_symbol
_atom_site_fract_x
_atom_site_fract_y
_atom_site_fract_z
_atom_site_U_iso_or_equiv
_atom_site_adp_type
_atom_site_occupancy
_atom_site_symmetry_multiplicity
_atom_site_calc_flag
_atom_site_refinement_flags
Br1 Br 0.51008(3) -0.15360(3) 0.121262(9) 0.03776(8) Uani 1 1 d .
N1 N 0.7889(2) 0.1855(2) 0.13193(7) 0.0275(4) Uani 1 1 d .
H1N H 0.731(3) 0.242(3) 0.1375(9) 0.030(7) Uiso 1 1 d .
O1 O 0.3253(2) 0.1367(2) -0.00027(7) 0.0460(5) Uani 1 1 d .
O2 O 0.4999(2) 0.2784(2) 0.00191(6) 0.0412(5) Uani 1 1 d .
O3 O 1.2289(2) 0.0636(2) 0.27096(6) 0.0430(5) Uani 1 1 d .
C1 C 0.5152(2) -0.0088(2) 0.08618(8) 0.0266(5) Uani 1 1 d .
C2 C 0.4107(2) 0.0018(3) 0.05680(9) 0.0321(5) Uani 1 1 d .
H2 H 0.3420 -0.0580 0.0550 0.039 Uiso 1 1 calc R
C3 C 0.4143(2) 0.1039(3) 0.03098(8) 0.0325(6) Uani 1 1 d .
C4 C 0.3692(3) 0.2564(3) -0.01503(9) 0.0440(7) Uani 1 1 d .
H4A H 0.3089 0.3230 -0.0059 0.053 Uiso 1 1 calc R
H4B H 0.3704 0.2568 -0.0458 0.053 Uiso 1 1 calc R
C5 C 0.5172(2) 0.1897(3) 0.03287(8) 0.0304(5) Uani 1 1 d .
C6 C 0.6190(2) 0.1800(2) 0.06156(8) 0.0288(5) Uani 1 1 d .
H6 H 0.6876 0.2400 0.0625 0.035 Uiso 1 1 calc R
C7 C 0.6189(2) 0.0778(2) 0.08979(7) 0.0245(5) Uani 1 1 d .
C8 C 0.7311(2) 0.0627(2) 0.12157(7) 0.0238(4) Uani 1 1 d .
H8 H 0.6953 0.0254 0.1474 0.029 Uiso 1 1 calc R
C9 C 0.8918(2) 0.1846(2) 0.16192(7) 0.0240(4) Uani 1 1 d .
C10 C 0.9188(2) 0.2912(2) 0.18640(8) 0.0271(5) Uani 1 1 d .
H10 H 0.8685 0.3649 0.1821 0.033 Uiso 1 1 calc R
C11 C 1.0183(2) 0.2898(2) 0.21677(8) 0.0273(5) Uani 1 1 d .
H11 H 1.0378 0.3636 0.2320 0.033 Uiso 1 1 calc R
C12 C 1.0902(2) 0.1801(2) 0.22506(7) 0.0247(5) Uani 1 1 d .
C13 C 1.0638(2) 0.0749(2) 0.19988(7) 0.0253(5) Uani 1 1 d .
H13 H 1.1112 0.0001 0.2052 0.030 Uiso 1 1 calc R
C14 C 0.9704(2) 0.0764(2) 0.16733(7) 0.0227(4) Uani 1 1 d .
C15 C 0.9578(2) -0.0348(2) 0.13765(8) 0.0254(5) Uani 1 1 d .
H15 H 0.9504 -0.1142 0.1538 0.031 Uiso 1 1 calc R
C16 C 1.0772(2) -0.0406(3) 0.10929(9) 0.0341(6) Uani 1 1 d .
H16 H 1.1629 -0.0636 0.1186 0.041 Uiso 1 1 calc R
C17 C 1.0469(2) -0.0101(3) 0.07047(9) 0.0355(6) Uani 1 1 d .
H17 H 1.1088 -0.0075 0.0489 0.043 Uiso 1 1 calc R
C18 C 0.9026(2) 0.0202(3) 0.06424(8) 0.0332(6) Uani 1 1 d .
H18A H 0.8643 -0.0258 0.0402 0.040 Uiso 1 1 calc R
H18B H 0.8892 0.1109 0.0598 0.040 Uiso 1 1 calc R
C19 C 0.8412(2) -0.0235(2) 0.10563(8) 0.0254(5) Uani 1 1 d .
H19 H 0.8033 -0.1086 0.1011 0.031 Uiso 1 1 calc R
C20 C 1.1921(2) 0.1676(3) 0.25942(7) 0.0286(5) Uani 1 1 d .
C21 C 1.2506(3) 0.2834(3) 0.27885(10) 0.0433(7) Uani 1 1 d .
H21A H 1.1807 0.3341 0.2907 0.065 Uiso 1 1 calc R
H21B H 1.2955 0.3319 0.2576 0.065 Uiso 1 1 calc R
H21C H 1.3138 0.2596 0.3009 0.065 Uiso 1 1 calc R
Br2 Br 0.00800(3) 0.61245(3) 0.145561(11) 0.04760(10) Uani 1 1 d .
N2 N 0.2775(2) 0.2714(2) 0.13327(7) 0.0283(4) Uani 1 1 d .
H2N H 0.216(3) 0.214(3) 0.1357(9) 0.034(8) Uiso 1 1 d .
O4 O -0.1760(2) 0.4114(2) 0.00513(8) 0.0524(6) Uani 1 1 d .
O5 O -0.0079(2) 0.2641(2) -0.00074(6) 0.0459(5) Uani 1 1 d .
O6 O 0.7207(2) 0.0681(2) 0.26188(7) 0.0510(6) Uani 1 1 d .
C22 C 0.0133(2) 0.4958(2) 0.10079(9) 0.0303(5) Uani 1 1 d .
C23 C -0.0908(2) 0.5053(3) 0.07084(10) 0.0379(6) Uani 1 1 d .
H23 H -0.1584 0.5657 0.0731 0.046 Uiso 1 1 calc R
C24 C -0.0881(3) 0.4221(3) 0.03840(9) 0.0369(6) Uani 1 1 d .
C25 C -0.1347(3) 0.3016(4) -0.01711(10) 0.0508(8) Uani 1 1 d .
H25A H -0.1991 0.2334 -0.0136 0.061 Uiso 1 1 calc R
H25B H -0.1292 0.3204 -0.0471 0.061 Uiso 1 1 calc R
C26 C 0.0112(3) 0.3332(3) 0.03526(8) 0.0336(6) Uani 1 1 d .
C27 C 0.1120(2) 0.3228(2) 0.06457(8) 0.0285(5) Uani 1 1 d .
H27 H 0.1782 0.2611 0.0619 0.034 Uiso 1 1 calc R
C28 C 0.1139(2) 0.4070(2) 0.09889(8) 0.0251(5) Uani 1 1 d .
C29 C 0.2250(2) 0.3996(2) 0.13153(8) 0.0246(5) Uani 1 1 d .
H29 H 0.1887 0.4206 0.1593 0.030 Uiso 1 1 calc R
C30 C 0.3802(2) 0.2492(2) 0.16233(7) 0.0244(5) Uani 1 1 d .
C31 C 0.4020(2) 0.1279(2) 0.17802(8) 0.0271(5) Uani 1 1 d .
H31 H 0.3477 0.0612 0.1685 0.032 Uiso 1 1 calc R
C32 C 0.5009(2) 0.1047(2) 0.20696(8) 0.0286(5) Uani 1 1 d .
H32 H 0.5154 0.0220 0.2166 0.034 Uiso 1 1 calc R
C33 C 0.5809(2) 0.2030(2) 0.22238(7) 0.0259(5) Uani 1 1 d .
C34 C 0.5606(2) 0.3230(2) 0.20605(7) 0.0251(5) Uani 1 1 d .
H34 H 0.6136 0.3897 0.2162 0.030 Uiso 1 1 calc R
C35 C 0.4649(2) 0.3479(2) 0.17530(7) 0.0235(4) Uani 1 1 d .
C36 C 0.4556(2) 0.4764(2) 0.15517(8) 0.0267(5) Uani 1 1 d .
H36 H 0.4505 0.5427 0.1770 0.032 Uiso 1 1 calc R
C37 C 0.5755(2) 0.4979(2) 0.12816(9) 0.0332(6) Uani 1 1 d .
H37 H 0.6614 0.5126 0.1391 0.040 Uiso 1 1 calc R
C38 C 0.5462(3) 0.4939(3) 0.08800(10) 0.0376(6) Uani 1 1 d .
H38 H 0.6092 0.5027 0.0669 0.045 Uiso 1 1 calc R
C39 C 0.4009(2) 0.4735(3) 0.07919(9) 0.0364(6) Uani 1 1 d .
H39A H 0.3841 0.3887 0.0681 0.044 Uiso 1 1 calc R
H39B H 0.3660 0.5358 0.0591 0.044 Uiso 1 1 calc R
C40 C 0.3387(2) 0.4906(2) 0.12264(8) 0.0261(5) Uani 1 1 d .
H40 H 0.3042 0.5778 0.1245 0.031 Uiso 1 1 calc R
C41 C 0.6821(3) 0.1749(3) 0.25556(8) 0.0305(5) Uani 1 1 d .
C42 C 0.7331(3) 0.2810(3) 0.28236(9) 0.0414(7) Uani 1 1 d .
H42A H 0.6623 0.3124 0.2996 0.062 Uiso 1 1 calc R
H42B H 0.7646 0.3484 0.2646 0.062 Uiso 1 1 calc R
H42C H 0.8055 0.2509 0.3003 0.062 Uiso 1 1 calc R

loop_
_atom_site_aniso_label
_atom_site_aniso_U_11
_atom_site_aniso_U_22
_atom_site_aniso_U_33
_atom_site_aniso_U_23
_atom_site_aniso_U_13
_atom_site_aniso_U_12
Br1 0.03713(14) 0.02860(14) 0.04777(17) 0.00362(12) 0.00536(11) -0.00658(11)
N1 0.0244(9) 0.0207(10) 0.0370(11) -0.0037(8) -0.0071(8) 0.0037(8)
O1 0.0368(10) 0.0555(14) 0.0449(12) -0.0031(10) -0.0171(9) 0.0035(10)
O2 0.0423(10) 0.0462(13) 0.0347(10) 0.0120(9) -0.0077(8) 0.0035(9)
O3 0.0520(12) 0.0386(12) 0.0378(11) 0.0027(9) -0.0130(9) 0.0068(10)
C1 0.0234(10) 0.0244(12) 0.0322(12) -0.0038(9) 0.0043(9) -0.0017(9)
C2 0.0208(10) 0.0339(14) 0.0416(14) -0.0070(11) -0.0007(10) -0.0032(10)
C3 0.0231(11) 0.0422(16) 0.0319(13) -0.0071(11) -0.0035(9) 0.0043(10)
C4 0.0438(15) 0.057(2) 0.0310(14) -0.0012(13) -0.0081(12) 0.0118(14)
C5 0.0311(12) 0.0322(13) 0.0279(12) 0.0005(10) 0.0012(9) 0.0048(10)
C6 0.0237(10) 0.0292(13) 0.0337(13) 0.0003(10) 0.0014(9) -0.0023(9)
C7 0.0193(9) 0.0247(11) 0.0296(12) -0.0023(9) 0.0029(8) 0.0001(8)
C8 0.0207(10) 0.0226(11) 0.0281(11) -0.0012(9) 0.0007(8) 0.0000(8)
C9 0.0210(10) 0.0231(11) 0.0280(11) -0.0004(9) 0.0000(8) 0.0011(8)
C10 0.0273(11) 0.0193(11) 0.0347(13) -0.0026(9) -0.0011(9) 0.0043(9)
C11 0.0310(11) 0.0209(11) 0.0301(12) -0.0059(9) 0.0002(9) -0.0003(9)
C12 0.0228(10) 0.0262(12) 0.0251(11) -0.0014(9) 0.0003(8) -0.0009(9)
C13 0.0257(10) 0.0220(11) 0.0280(12) 0.0010(9) -0.0001(9) 0.0022(9)
C14 0.0236(10) 0.0176(10) 0.0269(11) 0.0003(8) 0.0019(8) -0.0004(8)
C15 0.0238(10) 0.0203(11) 0.0322(12) -0.0027(9) -0.0006(9) 0.0028(9)
C16 0.0226(11) 0.0355(15) 0.0442(15) -0.0131(12) -0.0021(10) 0.0052(10)
C17 0.0224(11) 0.0460(16) 0.0382(14) -0.0108(12) 0.0040(10) 0.0007(11)
C18 0.0252(11) 0.0460(16) 0.0283(12) -0.0031(11) 0.0009(9) 0.0008(11)
C19 0.0212(10) 0.0212(11) 0.0339(12) -0.0044(9) 0.0008(9) -0.0034(8)
C20 0.0292(11) 0.0330(14) 0.0235(11) -0.0008(10) 0.0007(9) 0.0001(10)
C21 0.0488(16) 0.0423(17) 0.0381(15) -0.0076(13) -0.0122(13) -0.0047(14)
Br2 0.04074(16) 0.03267(16) 0.0695(2) -0.01544(14) 0.00337(14) 0.00680(12)
N2 0.0261(10) 0.0213(10) 0.0373(12) 0.0003(8) -0.0076(9) -0.0024(8)
O4 0.0417(11) 0.0569(15) 0.0574(14) 0.0142(12) -0.0257(10) -0.0094(10)
O5 0.0519(12) 0.0524(14) 0.0328(10) -0.0020(9) -0.0127(9) -0.0100(10)
O6 0.0588(13) 0.0358(12) 0.0572(14) 0.0080(10) -0.0217(11) 0.0071(10)
C22 0.0231(10) 0.0240(12) 0.0436(15) 0.0003(10) -0.0008(10) -0.0017(9)
C23 0.0198(11) 0.0306(14) 0.0631(19) 0.0092(13) -0.0046(11) -0.0010(10)
C24 0.0260(11) 0.0402(16) 0.0440(15) 0.0156(13) -0.0098(11) -0.0102(11)
C25 0.0443(16) 0.072(2) 0.0357(15) 0.0094(16) -0.0131(13) -0.0213(16)
C26 0.0323(12) 0.0356(15) 0.0326(13) 0.0041(11) -0.0026(10) -0.0103(11)
C27 0.0246(11) 0.0279(13) 0.0328(13) 0.0018(10) -0.0011(9) -0.0009(9)
C28 0.0215(10) 0.0221(12) 0.0316(12) 0.0022(9) -0.0004(9) -0.0016(8)
C29 0.0220(10) 0.0237(12) 0.0280(11) -0.0003(9) -0.0014(8) 0.0012(9)
C30 0.0211(10) 0.0239(11) 0.0281(11) -0.0009(9) 0.0001(8) -0.0005(8)
C31 0.0268(11) 0.0204(11) 0.0341(13) -0.0012(9) 0.0007(9) -0.0026(9)
C32 0.0282(11) 0.0230(12) 0.0346(13) 0.0030(10) 0.0030(10) 0.0026(9)
C33 0.0253(10) 0.0277(12) 0.0249(11) 0.0012(9) 0.0008(8) -0.0001(9)
C34 0.0234(10) 0.0235(12) 0.0285(11) -0.0020(9) -0.0011(9) -0.0014(9)
C35 0.0237(10) 0.0198(11) 0.0269(11) -0.0022(9) 0.0008(8) 0.0000(8)
C36 0.0268(11) 0.0182(11) 0.0350(13) -0.0024(9) -0.0044(9) -0.0012(9)
C37 0.0225(11) 0.0249(13) 0.0521(16) 0.0099(11) -0.0036(10) -0.0052(9)
C38 0.0275(12) 0.0338(15) 0.0517(17) 0.0082(12) 0.0049(11) -0.0039(10)
C39 0.0281(12) 0.0462(17) 0.0349(14) 0.0043(12) 0.0008(10) -0.0051(11)
C40 0.0226(10) 0.0216(11) 0.0339(12) 0.0016(9) -0.0036(9) 0.0016(9)
C41 0.0323(12) 0.0297(14) 0.0296(12) 0.0053(10) -0.0005(10) 0.0002(10)
C42 0.0509(16) 0.0406(17) 0.0321(14) 0.0009(12) -0.0125(12) -0.0011(13)

loop_
_atom_type_symbol
_atom_type_description
_atom_type_scat_dispersion_real
_atom_type_scat_dispersion_imag
_atom_type_scat_source
C C 0.0033 0.0016 'International Tables Vol C Tables 4.2.6.8 and 6.1.1.4'
H H 0.0000 0.0000 'International Tables Vol C Tables 4.2.6.8 and 6.1.1.4'
N N 0.0061 0.0033 'International Tables Vol C Tables 4.2.6.8 and 6.1.1.4'
O O 0.0106 0.0060 'International Tables Vol C Tables 4.2.6.8 and 6.1.1.4'
Br Br -0.2901 2.4595 'International Tables Vol C Tables 4.2.6.8 and 6.1.1.4'

loop_
_geom_angle_atom_site_label_1
_geom_angle_atom_site_label_2
_geom_angle_atom_site_label_3
_geom_angle
C9 N1 C8 115.8(2)
C9 N1 H1N 111.2(19)
C8 N1 H1N 113(2)
C3 O1 C4 105.2(2)
C5 O2 C4 105.1(2)
C7 C1 C2 123.6(2)
C7 C1 Br1 120.97(19)
C2 C1 Br1 115.39(18)
C3 C2 C1 116.0(2)
C3 C2 H2 122.0
C1 C2 H2 122.0
C2 C3 O1 128.0(2)
C2 C3 C5 121.9(2)
O1 C3 C5 110.1(2)
O1 C4 O2 108.1(2)
O1 C4 H4A 110.1
O2 C4 H4A 110.1
O1 C4 H4B 110.1
O2 C4 H4B 110.1
H4A C4 H4B 108.4
C6 C5 O2 128.0(2)
C6 C5 C3 122.2(2)
O2 C5 C3 109.8(2)
C5 C6 C7 118.3(2)
C5 C6 H6 120.8
C7 C6 H6 120.8
C1 C7 C6 117.8(2)
C1 C7 C8 122.3(2)
C6 C7 C8 119.9(2)
N1 C8 C7 110.25(19)
N1 C8 C19 108.52(18)
C7 C8 C19 112.24(19)
N1 C8 H8 108.6
C7 C8 H8 108.6
C19 C8 H8 108.6
N1 C9 C10 120.6(2)
N1 C9 C14 120.0(2)
C10 C9 C14 119.4(2)
C11 C10 C9 120.8(2)
C11 C10 H10 119.6
C9 C10 H10 119.6
C10 C11 C12 120.7(2)
C10 C11 H11 119.7
C12 C11 H11 119.7
C11 C12 C13 117.8(2)
C11 C12 C20 124.1(2)
C13 C12 C20 118.1(2)
C14 C13 C12 122.6(2)
C14 C13 H13 118.7
C12 C13 H13 118.7
C13 C14 C9 118.3(2)
C13 C14 C15 120.3(2)
C9 C14 C15 121.4(2)
C14 C15 C16 110.26(19)
C14 C15 C19 113.78(19)
C16 C15 C19 102.18(19)
C14 C15 H15 110.1
C16 C15 H15 110.1
C19 C15 H15 110.1
C17 C16 C15 112.4(2)
C17 C16 H16 123.8
C15 C16 H16 123.8
C16 C17 C18 112.5(2)
C16 C17 H17 123.8
C18 C17 H17 123.8
C17 C18 C19 103.3(2)
C17 C18 H18A 111.1
C19 C18 H18A 111.1
C17 C18 H18B 111.1
C19 C18 H18B 111.1
H18A C18 H18B 109.1
C8 C19 C18 114.4(2)
C8 C19 C15 111.95(19)
C18 C19 C15 105.91(18)
C8 C19 H19 108.1
C18 C19 H19 108.1
C15 C19 H19 108.1
O3 C20 C12 120.1(2)
O3 C20 C21 120.4(2)
C12 C20 C21 119.5(2)
C20 C21 H21A 109.5
C20 C21 H21B 109.5
H21A C21 H21B 109.5
C20 C21 H21C 109.5
H21A C21 H21C 109.5
H21B C21 H21C 109.5
C30 N2 C29 116.5(2)
C30 N2 H2N 110(2)
C29 N2 H2N 113(2)
C24 O4 C25 105.1(2)
C26 O5 C25 105.3(2)
C28 C22 C23 123.7(3)
C28 C22 Br2 120.72(19)
C23 C22 Br2 115.6(2)
C24 C23 C22 116.2(2)
C24 C23 H23 121.9
C22 C23 H23 121.9
C23 C24 O4 128.2(3)
C23 C24 C26 121.7(2)
O4 C24 C26 110.1(3)
O5 C25 O4 108.4(2)
O5 C25 H25A 110.0
O4 C25 H25A 110.0
O5 C25 H25B 110.0
O4 C25 H25B 110.0
H25A C25 H25B 108.4
C27 C26 O5 127.9(3)
C27 C26 C24 122.3(3)
O5 C26 C24 109.8(2)
C26 C27 C28 118.3(2)
C26 C27 H27 120.9
C28 C27 H27 120.9
C22 C28 C27 117.8(2)
C22 C28 C29 122.5(2)
C27 C28 C29 119.7(2)
N2 C29 C28 109.70(19)
N2 C29 C40 108.79(18)
C28 C29 C40 112.69(19)
N2 C29 H29 108.5
C28 C29 H29 108.5
C40 C29 H29 108.5
N2 C30 C31 120.1(2)
N2 C30 C35 120.4(2)
C31 C30 C35 119.4(2)
C32 C31 C30 121.0(2)
C32 C31 H31 119.5
C30 C31 H31 119.5
C31 C32 C33 120.6(2)
C31 C32 H32 119.7
C33 C32 H32 119.7
C34 C33 C32 118.2(2)
C34 C33 C41 123.0(2)
C32 C33 C41 118.8(2)
C35 C34 C33 122.3(2)
C35 C34 H34 118.8
C33 C34 H34 118.8
C34 C35 C30 118.3(2)
C34 C35 C36 120.6(2)
C30 C35 C36 121.1(2)
C35 C36 C37 109.56(19)
C35 C36 C40 114.12(19)
C37 C36 C40 102.0(2)
C35 C36 H36 110.3
C37 C36 H36 110.3
C40 C36 H36 110.3
C38 C37 C36 112.7(2)
C38 C37 H37 123.7
C36 C37 H37 123.7
C37 C38 C39 112.6(2)
C37 C38 H38 123.7
C39 C38 H38 123.7
C38 C39 C40 103.4(2)
C38 C39 H39A 111.1
C40 C39 H39A 111.1
C38 C39 H39B 111.1
C40 C39 H39B 111.1
H39A C39 H39B 109.1
C29 C40 C39 114.5(2)
C29 C40 C36 111.97(19)
C39 C40 C36 105.53(19)
C29 C40 H40 108.2
C39 C40 H40 108.2
C36 C40 H40 108.2
O6 C41 C33 121.3(3)
O6 C41 C42 120.2(2)
C33 C41 C42 118.5(2)
C41 C42 H42A 109.5
C41 C42 H42B 109.5
H42A C42 H42B 109.5
C41 C42 H42C 109.5
H42A C42 H42C 109.5
H42B C42 H42C 109.5

loop_
_geom_bond_atom_site_label_1
_geom_bond_atom_site_label_2
_geom_bond_distance
Br1 C1 1.900(3)
N1 C9 1.394(3)
N1 C8 1.460(3)
N1 H1N 0.86(3)
O1 C3 1.370(3)
O1 C4 1.428(4)
O2 C5 1.372(3)
O2 C4 1.431(4)
O3 C20 1.218(3)
C1 C7 1.394(3)
C1 C2 1.398(4)
C2 C3 1.360(4)
C2 H2 0.9400
C3 C5 1.380(4)
C4 H4A 0.9800
C4 H4B 0.9800
C5 C6 1.362(4)
C6 C7 1.408(4)
C6 H6 0.9400
C7 C8 1.509(3)
C8 C19 1.534(3)
C8 H8 0.9900
C9 C10 1.397(3)
C9 C14 1.402(3)
C10 C11 1.377(3)
C10 H10 0.9400
C11 C12 1.393(3)
C11 H11 0.9400
C12 C13 1.396(3)
C12 C20 1.490(3)
C13 C14 1.384(3)
C13 H13 0.9400
C14 C15 1.515(3)
C15 C16 1.524(3)
C15 C19 1.543(3)
C15 H15 0.9900
C16 C17 1.308(4)
C16 H16 0.9400
C17 C18 1.499(3)
C17 H17 0.9400
C18 C19 1.542(3)
C18 H18A 0.9800
C18 H18B 0.9800
C19 H19 0.9900
C20 C21 1.490(4)
C21 H21A 0.9700
C21 H21B 0.9700
C21 H21C 0.9700
Br2 C22 1.890(3)
N2 C30 1.393(3)
N2 C29 1.459(3)
N2 H2N 0.87(3)
O4 C24 1.371(3)
O4 C25 1.430(5)
O5 C26 1.371(3)
O5 C25 1.426(4)
O6 C41 1.213(3)
C22 C28 1.387(3)
C22 C23 1.405(4)
C23 C24 1.360(4)
C23 H23 0.9400
C24 C26 1.381(4)
C25 H25A 0.9800
C25 H25B 0.9800
C26 C27 1.369(4)
C27 C28 1.412(4)
C27 H27 0.9400
C28 C29 1.513(3)
C29 C40 1.530(3)
C29 H29 0.9900
C30 C31 1.396(3)
C30 C35 1.407(3)
C31 C32 1.365(4)
C31 H31 0.9400
C32 C33 1.400(4)
C32 H32 0.9400
C33 C34 1.388(3)
C33 C41 1.482(3)
C34 C35 1.384(3)
C34 H34 0.9400
C35 C36 1.508(3)
C36 C37 1.517(3)
C36 C40 1.559(3)
C36 H36 0.9900
C37 C38 1.307(4)
C37 H37 0.9400
C38 C39 1.500(4)
C38 H38 0.9400
C39 C40 1.544(4)
C39 H39A 0.9800
C39 H39B 0.9800
C40 H40 0.9900
C41 C42 1.496(4)
C42 H42A 0.9700
C42 H42B 0.9700
C42 H42C 0.9700

loop_
_geom_hbond_atom_site_label_D
_geom_hbond_atom_site_label_H
_geom_hbond_atom_site_label_A
_geom_hbond_distance_DH
_geom_hbond_distance_HA
_geom_hbond_distance_DA
_geom_hbond_angle_DHA
_geom_hbond_site_symmetry_A
C42 H42C Br2 0.97 2.92 3.873(3) 168.2 2_645
C42 H42B O3 0.97 2.55 3.471(4) 158.6 2_755
C34 H34 O3 0.94 2.46 3.389(3) 168.7 2_755
C29 H29 Br2 0.99 2.76 3.183(2) 106.4 .
C21 H21B O6 0.97 2.59 3.301(4) 130.8 2_755
C18 H18A O1 0.98 2.56 3.462(3) 153.4 3_655
C8 H8 Br1 0.99 2.78 3.198(2) 106.2 .
C4 H4B Br1 0.98 2.93 3.785(3) 146.6 3_655

loop_
_geom_torsion_atom_site_label_1
_geom_torsion_atom_site_label_2
_geom_torsion_atom_site_label_3
_geom_torsion_atom_site_label_4
_geom_torsion
C7 C1 C2 C3 0.0(4)
Br1 C1 C2 C3 -178.90(19)
C1 C2 C3 O1 180.0(2)
C1 C2 C3 C5 1.9(4)
C4 O1 C3 C2 175.2(3)
C4 O1 C3 C5 -6.5(3)
C3 O1 C4 O2 12.4(3)
C5 O2 C4 O1 -13.5(3)
C4 O2 C5 C6 -171.8(3)
C4 O2 C5 C3 9.6(3)
C2 C3 C5 C6 -2.3(4)
O1 C3 C5 C6 179.3(2)
C2 C3 C5 O2 176.4(2)
O1 C3 C5 O2 -2.0(3)
O2 C5 C6 C7 -177.8(2)
C3 C5 C6 C7 0.7(4)
C2 C1 C7 C6 -1.4(4)
Br1 C1 C7 C6 177.37(17)
C2 C1 C7 C8 -179.3(2)
Br1 C1 C7 C8 -0.5(3)
C5 C6 C7 C1 1.1(3)
C5 C6 C7 C8 179.0(2)
C9 N1 C8 C7 178.42(19)
C9 N1 C8 C19 -58.3(3)
C1 C7 C8 N1 -154.4(2)
C6 C7 C8 N1 27.8(3)
C1 C7 C8 C19 84.5(3)
C6 C7 C8 C19 -93.3(3)
C8 N1 C9 C10 -154.2(2)
C8 N1 C9 C14 26.7(3)
N1 C9 C10 C11 178.4(2)
C14 C9 C10 C11 -2.4(4)
C9 C10 C11 C12 -3.0(4)
C10 C11 C12 C13 4.0(3)
C10 C11 C12 C20 -175.2(2)
C11 C12 C13 C14 0.4(3)
C20 C12 C13 C14 179.6(2)
C12 C13 C14 C9 -5.6(3)
C12 C13 C14 C15 172.3(2)
N1 C9 C14 C13 -174.3(2)
C10 C9 C14 C13 6.5(3)
N1 C9 C14 C15 7.8(3)
C10 C9 C14 C15 -171.4(2)
C13 C14 C15 C16 -71.0(3)
C9 C14 C15 C16 106.8(2)
C13 C14 C15 C19 174.9(2)
C9 C14 C15 C19 -7.3(3)
C14 C15 C16 C17 -108.8(3)
C19 C15 C16 C17 12.5(3)
C15 C16 C17 C18 -0.9(3)
C16 C17 C18 C19 -11.1(3)
N1 C8 C19 C18 -64.5(3)
C7 C8 C19 C18 57.6(3)
N1 C8 C19 C15 55.9(3)
C7 C8 C19 C15 178.04(19)
C17 C18 C19 C8 141.9(2)
C17 C18 C19 C15 18.1(3)
C14 C15 C19 C8 -24.8(3)
C16 C15 C19 C8 -143.6(2)
C14 C15 C19 C18 100.5(2)
C16 C15 C19 C18 -18.3(2)
C11 C12 C20 O3 163.3(2)
C13 C12 C20 O3 -15.9(3)
C11 C12 C20 C21 -18.1(4)
C13 C12 C20 C21 162.8(2)
C28 C22 C23 C24 -0.9(4)
Br2 C22 C23 C24 179.8(2)
C22 C23 C24 O4 -179.6(3)
C22 C23 C24 C26 0.2(4)
C25 O4 C24 C23 -174.2(3)
C25 O4 C24 C26 6.0(3)
C26 O5 C25 O4 11.8(3)
C24 O4 C25 O5 -10.9(3)
C25 O5 C26 C27 173.1(3)
C25 O5 C26 C24 -8.1(3)
C23 C24 C26 C27 0.4(4)
O4 C24 C26 C27 -179.7(2)
C23 C24 C26 O5 -178.5(2)
O4 C24 C26 O5 1.4(3)
O5 C26 C27 C28 178.2(2)
C24 C26 C27 C28 -0.5(4)
C23 C22 C28 C27 0.8(4)
Br2 C22 C28 C27 -179.93(18)
C23 C22 C28 C29 179.7(2)
Br2 C22 C28 C29 -1.1(3)
C26 C27 C28 C22 -0.1(3)
C26 C27 C28 C29 -179.0(2)
C30 N2 C29 C28 -179.4(2)
C30 N2 C29 C40 56.9(3)
C22 C28 C29 N2 154.2(2)
C27 C28 C29 N2 -27.0(3)
C22 C28 C29 C40 -84.5(3)
C27 C28 C29 C40 94.4(3)
C29 N2 C30 C31 155.1(2)
C29 N2 C30 C35 -26.5(3)
N2 C30 C31 C32 -179.0(2)
C35 C30 C31 C32 2.6(3)
C30 C31 C32 C33 1.6(4)
C31 C32 C33 C34 -2.8(3)
C31 C32 C33 C41 176.5(2)
C32 C33 C34 C35 -0.1(3)
C41 C33 C34 C35 -179.5(2)
C33 C34 C35 C30 4.2(3)
C33 C34 C35 C36 -173.5(2)
N2 C30 C35 C34 176.3(2)
C31 C30 C35 C34 -5.4(3)
N2 C30 C35 C36 -6.1(3)
C31 C30 C35 C36 172.3(2)
C34 C35 C36 C37 69.0(3)
C30 C35 C36 C37 -108.7(2)
C34 C35 C36 C40 -177.4(2)
C30 C35 C36 C40 5.0(3)
C35 C36 C37 C38 107.9(3)
C40 C36 C37 C38 -13.3(3)
C36 C37 C38 C39 2.0(3)
C37 C38 C39 C40 10.4(3)
N2 C29 C40 C39 65.1(3)
C28 C29 C40 C39 -56.8(3)
N2 C29 C40 C36 -55.0(3)
C28 C29 C40 C36 -176.85(19)
C38 C39 C40 C29 -141.4(2)
C38 C39 C40 C36 -17.9(3)
C35 C36 C40 C29 25.7(3)
C37 C36 C40 C29 143.8(2)
C35 C36 C40 C39 -99.4(2)
C37 C36 C40 C39 18.7(2)
C34 C33 C41 O6 -161.4(3)
C32 C33 C41 O6 19.2(4)
C34 C33 C41 C42 20.6(4)
C32 C33 C41 C42 -158.7(2)
